data_7158901
loop_
_publ_author_name
'S\'anchez Santos, Estela'
'Garrido-Gonz\'alez, Jos\'e J.'
'Fuentes de Arriba, Angel L.'
'Rodr\'iguez-Sahag\'un, Ligzajaya'
'Habib, Asmaa'
'Sanz, Francisca'
'Martin del Valle, Eva'
'Rodriguez Moran, Joaquin'
'Alcazar, Victoria'

_publ_section_title
;
 Tryptophan association in water driven by charge-transfer interactions
 with electron-deficient aromatic haptens
;
_journal_name_full 'Organic &amp; Biomolecular Chemistry'
_journal_paper_doi 10.1039/D2OB01650H
_journal_year 2022
_chemical_absolute_configuration rm
_chemical_formula_moiety 'C14 H6 N2 O8, 2(C11 H13 N2 O2), 2(O)'
_chemical_formula_sum 'C36 H32 N6 O14'
_chemical_formula_weight 772.68
_space_group_IT_number 1
_space_group_name_Hall 'P 1'
_space_group_name_H-M_alt 'P 1'
_symmetry_cell_setting triclinic
_symmetry_space_group_name_Hall 'P 1'
_symmetry_space_group_name_H-M 'P 1'
_atom_sites_solution_hydrogens geom
_atom_sites_solution_primary direct
_atom_sites_solution_secondary difmap
_audit_creation_method SHELXL-97
_audit_update_record
;
2022-06-15 deposited with the CCDC.	2022-09-27 downloaded from the CCDC.
;
_cell_angle_alpha 77.406(2)
_cell_angle_beta 89.956(2)
_cell_angle_gamma 77.501(2)
_cell_formula_units_Z 1
_cell_length_a 8.3904(3)
_cell_length_b 9.2903(3)
_cell_length_c 11.4586(4)
_cell_measurement_reflns_used 4266
_cell_measurement_temperature 298(2)
_cell_measurement_theta_max 66.40
_cell_measurement_theta_min 3.96
_cell_volume 850.03(5)
_computing_cell_refinement 'SAINT (Bruker 2006)'
_computing_data_collection 'APEX 2 (Bruker 2006)'
_computing_data_reduction 'SAINT (Bruker 2006)'
_computing_molecular_graphics 'Mercury 4.0.0 (Macrae et al, 2008)'
_computing_publication_material 'Bruker SHELXTL'
_computing_structure_refinement 'SHELXL-97 (Sheldrick, 1997)'
_computing_structure_solution 'SHELXS-97 (Sheldrick, 1990)'
_diffrn_ambient_temperature 298(2)
_diffrn_measured_fraction_theta_full 0.883
_diffrn_measured_fraction_theta_max 0.883
_diffrn_measurement_device_type 'CCD area detector'
_diffrn_measurement_method 'phi and omega scans'
_diffrn_radiation_monochromator graphite
_diffrn_radiation_source 'fine-focus sealed tube'
_diffrn_radiation_type CuK\a
_diffrn_radiation_wavelength 1.54178
_diffrn_reflns_av_R_equivalents 0.0209
_diffrn_reflns_av_sigmaI/netI 0.0307
_diffrn_reflns_limit_h_max 8
_diffrn_reflns_limit_h_min -9
_diffrn_reflns_limit_k_max 10
_diffrn_reflns_limit_k_min -10
_diffrn_reflns_limit_l_max 13
_diffrn_reflns_limit_l_min -12
_diffrn_reflns_number 5774
_diffrn_reflns_theta_full 66.66
_diffrn_reflns_theta_max 66.66
_diffrn_reflns_theta_min 3.96
_exptl_absorpt_coefficient_mu 1.006
_exptl_absorpt_correction_T_max 0.904
_exptl_absorpt_correction_T_min 0.860
_exptl_absorpt_correction_type multi-scan
_exptl_absorpt_process_details 'SADABS (Bruker, 2006)'
_exptl_crystal_colour red
_exptl_crystal_density_diffrn 1.509
_exptl_crystal_density_method 'not measured'
_exptl_crystal_description prismatic
_exptl_crystal_F_000 402
_exptl_crystal_size_max 0.15
_exptl_crystal_size_mid 0.14
_exptl_crystal_size_min 0.10
_refine_diff_density_max 0.438
_refine_diff_density_min -0.166
_refine_diff_density_rms 0.046
_refine_ls_abs_structure_details 'Flack H D (1983), Acta Cryst. A39, 876-881'
_refine_ls_abs_structure_Flack 0.3(3)
_refine_ls_extinction_coef 0.0102(11)
_refine_ls_extinction_expression Fc^*^=kFc[1+0.001xFc^2^\l^3^/sin(2\q)]^-1/4^
_refine_ls_extinction_method SHELXL
_refine_ls_goodness_of_fit_ref 1.106
_refine_ls_hydrogen_treatment constr
_refine_ls_matrix_type full
_refine_ls_number_parameters 510
_refine_ls_number_reflns 3144
_refine_ls_number_restraints 3
_refine_ls_restrained_S_all 1.106
_refine_ls_R_factor_all 0.0382
_refine_ls_R_factor_gt 0.0369
_refine_ls_shift/su_max 0.076
_refine_ls_shift/su_mean 0.015
_refine_ls_structure_factor_coef Fsqd
_refine_ls_weighting_details 'calc w=1/[\s^2^(Fo^2^)+(0.0711P)^2^+0.1891P] where P=(Fo^2^+2Fc^2^)/3'
_refine_ls_weighting_scheme calc
_refine_ls_wR_factor_gt 0.1091
_refine_ls_wR_factor_ref 0.1107
_reflns_number_gt 2958
_reflns_number_total 3144
_reflns_threshold_expression >2sigma(I)
_cod_data_source_file d2ob01650h2.cif
_cod_data_source_block 1fin
_cod_depositor_comments
;
The following automatic conversions were performed:

data item '_symmetry_cell_setting' value 'Triclinic' was changed to
'triclinic' in accordance with the
/home/data/users/saulius/crontab/automatic-downloads/rss-feeds/RSC/lib/dictionaries/cif_core.dic
dictionary named 'cif_core.dic' version 2.4.2 last updated on
2011-04-26.

Automatic conversion script
Id: cif_fix_values 7556 2019-12-06 15:28:31Z antanas 
;
_cod_original_sg_symbol_Hall P1
_cod_original_sg_symbol_H-M P1
_cod_database_code 7158901

loop_
_symmetry_equiv_pos_as_xyz
'x, y, z'

loop_
_atom_site_label
_atom_site_type_symbol
_atom_site_fract_x
_atom_site_fract_y
_atom_site_fract_z
_atom_site_U_iso_or_equiv
_atom_site_adp_type
_atom_site_occupancy
_atom_site_symmetry_multiplicity
_atom_site_calc_flag
_atom_site_refinement_flags
_atom_site_disorder_assembly
_atom_site_disorder_group
C1 C 0.6496(7) 0.6612(6) -0.1308(4) 0.0298(11) Uani 1 1 d . . .
C2 C 0.5891(6) 0.5279(5) -0.1503(4) 0.0252(10) Uani 1 1 d . . .
C3 C 0.5206(6) 0.5072(5) -0.2541(5) 0.0299(11) Uani 1 1 d . . .
H3 H 0.5027 0.5801 -0.3255 0.036 Uiso 1 1 calc R . .
C4 C 0.4815(7) 0.3664(6) -0.2406(4) 0.0291(10) Uani 1 1 d . . .
C5 C 0.4067(6) 0.3019(6) -0.3287(4) 0.0292(11) Uani 1 1 d . . .
C6 C 0.4485(7) 0.1234(6) -0.1522(5) 0.0322(11) Uani 1 1 d . . .
C7 C 0.5071(7) 0.2576(6) -0.1339(5) 0.0308(11) Uani 1 1 d . . .
C8 C 0.5721(7) 0.2820(6) -0.0317(4) 0.0330(12) Uani 1 1 d . . .
H8 H 0.5878 0.2100 0.0401 0.040 Uiso 1 1 calc R . .
C9 C 0.6127(6) 0.4210(6) -0.0428(4) 0.0256(10) Uani 1 1 d . . .
C10 C 0.6868(6) 0.4843(6) 0.0491(4) 0.0268(11) Uani 1 1 d . . .
C11 C 0.3190(7) 0.0616(6) -0.3276(5) 0.0333(12) Uani 1 1 d . . .
H11A H 0.2079 0.1158 -0.3534 0.040 Uiso 1 1 calc R . .
H11B H 0.3126 -0.0274 -0.2667 0.040 Uiso 1 1 calc R . .
C12 C 0.4024(6) 0.0105(5) -0.4333(4) 0.0275(10) Uani 1 1 d . . .
C13 C 0.7787(7) 0.7235(6) 0.0463(5) 0.0341(12) Uani 1 1 d . . .
H13A H 0.7883 0.8123 -0.0137 0.041 Uiso 1 1 calc R . .
H13B H 0.8885 0.6678 0.0743 0.041 Uiso 1 1 calc R . .
C14 C 0.6904(6) 0.7745(5) 0.1505(4) 0.0245(10) Uani 1 1 d . . .
C15 C -0.2059(8) 0.3908(7) 0.4467(6) 0.0446(14) Uani 1 1 d . . .
H15 H -0.2373 0.4382 0.3674 0.053 Uiso 1 1 calc R . .
C16 C -0.1790(7) 0.2211(7) 0.6149(6) 0.0369(12) Uani 1 1 d . . .
C17 C -0.1768(7) 0.0944(7) 0.7072(7) 0.0439(14) Uani 1 1 d . . .
H17 H -0.2303 0.0200 0.6966 0.053 Uiso 1 1 calc R . .
C18 C -0.0947(8) 0.0815(7) 0.8139(7) 0.0490(16) Uani 1 1 d . . .
H18 H -0.0952 -0.0013 0.8764 0.059 Uiso 1 1 calc R . .
C19 C -0.0087(8) 0.1924(8) 0.8306(6) 0.0492(15) Uani 1 1 d . . .
H19 H 0.0472 0.1815 0.9031 0.059 Uiso 1 1 calc R . .
C20 C -0.0087(7) 0.3192(6) 0.7362(5) 0.0352(12) Uani 1 1 d . . .
H20 H 0.0474 0.3918 0.7469 0.042 Uiso 1 1 calc R . .
C21 C -0.0913(6) 0.3357(6) 0.6284(5) 0.0289(10) Uani 1 1 d . . .
C22 C -0.1131(7) 0.4410(6) 0.5180(5) 0.0347(12) Uani 1 1 d . . .
C23 C -0.0353(7) 0.5776(6) 0.4845(6) 0.0362(12) Uani 1 1 d . . .
H23A H -0.0258 0.6017 0.3984 0.043 Uiso 1 1 calc R . .
H23B H 0.0743 0.5506 0.5213 0.043 Uiso 1 1 calc R . .
C24 C -0.1323(6) 0.7222(6) 0.5234(4) 0.0291(10) Uani 1 1 d . . .
H24 H -0.1551 0.6955 0.6084 0.035 Uiso 1 1 calc R . .
C25 C -0.0387(6) 0.8458(6) 0.5040(4) 0.0290(10) Uani 1 1 d . . .
C26 C 0.3020(8) 0.3907(6) 0.2735(6) 0.0399(13) Uani 1 1 d . . .
H26 H 0.3356 0.3405 0.3519 0.048 Uiso 1 1 calc R . .
C27 C 0.2688(7) 0.5639(6) 0.0985(6) 0.0332(11) Uani 1 1 d . . .
C28 C 0.2703(7) 0.6921(7) 0.0096(6) 0.0408(14) Uani 1 1 d . . .
H28 H 0.3250 0.7655 0.0207 0.049 Uiso 1 1 calc R . .
C29 C 0.1859(8) 0.7029(8) -0.0951(6) 0.0462(14) Uani 1 1 d . . .
H29 H 0.1817 0.7877 -0.1567 0.055 Uiso 1 1 calc R . .
C30 C 0.1070(9) 0.5938(8) -0.1131(5) 0.0455(15) Uani 1 1 d . . .
H30 H 0.0549 0.6050 -0.1872 0.055 Uiso 1 1 calc R . .
C31 C 0.1034(7) 0.4711(7) -0.0261(5) 0.0421(13) Uani 1 1 d . . .
H31 H 0.0477 0.3990 -0.0384 0.051 Uiso 1 1 calc R . .
C32 C 0.1871(6) 0.4554(6) 0.0851(5) 0.0328(11) Uani 1 1 d . . .
C33 C 0.2054(7) 0.3442(6) 0.1988(5) 0.0330(11) Uani 1 1 d . . .
C34 C 0.1315(7) 0.2107(6) 0.2297(5) 0.0360(12) Uani 1 1 d . . .
H34A H 0.0223 0.2372 0.1923 0.043 Uiso 1 1 calc R . .
H34B H 0.1211 0.1858 0.3157 0.043 Uiso 1 1 calc R . .
C35 C 0.2270(6) 0.0715(5) 0.1918(4) 0.0288(11) Uani 1 1 d . . .
H35 H 0.2467 0.0980 0.1063 0.035 Uiso 1 1 calc R . .
C36 C 0.1296(6) -0.0544(6) 0.2143(4) 0.0277(10) Uani 1 1 d . . .
N1 N 0.7002(5) 0.6287(5) -0.0104(4) 0.0281(9) Uani 1 1 d . . .
N2 N 0.3969(5) 0.1573(5) -0.2737(4) 0.0302(9) Uani 1 1 d . . .
N3 N -0.2477(6) 0.2611(6) 0.5062(5) 0.0434(12) Uani 1 1 d . . .
H3N H -0.3093 0.2133 0.4772 0.052 Uiso 1 1 calc R . .
N4 N -0.2882(6) 0.7789(5) 0.4519(4) 0.0329(10) Uani 1 1 d . . .
H4A H -0.3449 0.8603 0.4741 0.049 Uiso 1 1 calc R . .
H4B H -0.3456 0.7073 0.4636 0.049 Uiso 1 1 calc R . .
H4C H -0.2680 0.8032 0.3746 0.049 Uiso 1 1 calc R . .
N5 N 0.3411(6) 0.5219(6) 0.2146(5) 0.0442(12) Uani 1 1 d . . .
H5N H 0.4007 0.5711 0.2441 0.053 Uiso 1 1 calc R . .
N6 N 0.3874(5) 0.0063(5) 0.2610(4) 0.0257(8) Uani 1 1 d . . .
H6A H 0.4453 0.0772 0.2540 0.039 Uiso 1 1 calc R . .
H6B H 0.4424 -0.0706 0.2322 0.039 Uiso 1 1 calc R . .
H6C H 0.3696 -0.0264 0.3378 0.039 Uiso 1 1 calc R . .
O1 O 0.6584(6) 0.7758(4) -0.2044(4) 0.0473(11) Uani 1 1 d . . .
O2 O 0.3610(5) 0.3639(4) -0.4329(3) 0.0365(9) Uani 1 1 d . . .
O3 O 0.4404(6) 0.0128(5) -0.0802(3) 0.0475(11) Uani 1 1 d . . .
O4 O 0.7363(5) 0.4264(5) 0.1497(3) 0.0400(9) Uani 1 1 d . . .
O5 O 0.5425(4) 0.0282(4) -0.4563(3) 0.0367(9) Uani 1 1 d . . .
O6 O 0.3186(5) -0.0492(5) -0.4937(3) 0.0412(9) Uani 1 1 d . . .
O7 O 0.5510(4) 0.7589(4) 0.1738(3) 0.0322(8) Uani 1 1 d . . .
O8 O 0.7722(5) 0.8377(5) 0.2091(3) 0.0413(10) Uani 1 1 d . . .
O9 O 0.1012(5) 0.8040(5) 0.5700(4) 0.0430(10) Uani 1 1 d . . .
H9O H 0.1630 0.8586 0.5419 0.064 Uiso 1 1 calc R . .
O10 O -0.0817(5) 0.9634(4) 0.4308(4) 0.0381(9) Uani 1 1 d . . .
O11 O -0.0016(5) -0.0144(5) 0.1455(4) 0.0416(10) Uani 1 1 d . . .
H11O H -0.0525 -0.0819 0.1587 0.062 Uiso 1 1 calc R . .
O12 O 0.1756(5) -0.1731(4) 0.2843(3) 0.0363(9) Uani 1 1 d . . .
O13 O 0.6484(5) 0.1543(4) 0.2754(4) 0.0467(11) Uani 1 1 d . . .
O14 O -0.5537(5) 0.6266(5) 0.4441(4) 0.0437(10) Uani 1 1 d . . .

loop_
_atom_site_aniso_label
_atom_site_aniso_U_11
_atom_site_aniso_U_22
_atom_site_aniso_U_33
_atom_site_aniso_U_23
_atom_site_aniso_U_13
_atom_site_aniso_U_12
C1 0.039(3) 0.032(3) 0.020(2) -0.007(2) 0.006(2) -0.012(2)
C2 0.032(3) 0.022(2) 0.023(2) -0.0070(18) 0.006(2) -0.0066(19)
C3 0.036(3) 0.020(2) 0.033(3) -0.002(2) -0.004(2) -0.008(2)
C4 0.041(3) 0.026(2) 0.025(2) -0.0116(19) 0.004(2) -0.012(2)
C5 0.031(3) 0.032(3) 0.022(3) -0.0006(19) 0.0039(19) -0.009(2)
C6 0.038(3) 0.027(3) 0.036(3) -0.012(2) 0.003(2) -0.012(2)
C7 0.037(3) 0.030(3) 0.030(3) -0.012(2) 0.001(2) -0.013(2)
C8 0.052(3) 0.037(3) 0.016(2) -0.010(2) 0.006(2) -0.017(2)
C9 0.026(2) 0.028(2) 0.024(2) -0.0075(19) -0.0010(18) -0.007(2)
C10 0.032(3) 0.030(2) 0.027(3) -0.017(2) 0.0008(19) -0.012(2)
C11 0.034(3) 0.041(3) 0.035(3) -0.016(2) 0.010(2) -0.021(2)
C12 0.024(2) 0.025(2) 0.035(3) -0.0074(19) -0.0005(19) -0.0077(18)
C13 0.037(3) 0.038(3) 0.037(3) -0.019(2) 0.004(2) -0.018(2)
C14 0.035(3) 0.024(2) 0.019(2) -0.0061(17) -0.0015(18) -0.0133(19)
C15 0.049(3) 0.039(3) 0.044(3) -0.011(3) -0.014(3) -0.004(3)
C16 0.033(3) 0.036(3) 0.050(3) -0.020(2) 0.007(2) -0.014(2)
C17 0.033(3) 0.039(3) 0.059(4) -0.007(3) 0.004(3) -0.010(2)
C18 0.046(3) 0.036(3) 0.062(4) -0.003(3) 0.020(3) -0.010(3)
C19 0.047(4) 0.045(4) 0.050(4) -0.010(3) -0.004(3) 0.002(3)
C20 0.039(3) 0.031(3) 0.037(3) -0.006(2) 0.004(2) -0.012(2)
C21 0.028(3) 0.028(2) 0.035(3) -0.016(2) 0.0012(19) -0.009(2)
C22 0.028(2) 0.027(3) 0.046(3) -0.005(2) -0.011(2) -0.002(2)
C23 0.031(3) 0.026(3) 0.051(3) -0.008(2) 0.010(2) -0.006(2)
C24 0.034(3) 0.029(2) 0.027(2) -0.0110(18) 0.0045(18) -0.008(2)
C25 0.024(2) 0.036(3) 0.026(2) -0.007(2) 0.0005(18) -0.006(2)
C26 0.046(3) 0.029(3) 0.042(3) -0.005(2) -0.008(2) -0.005(2)
C27 0.026(2) 0.023(2) 0.049(3) -0.010(2) -0.005(2) 0.0013(18)
C28 0.041(3) 0.029(3) 0.058(4) -0.015(2) 0.010(3) -0.017(2)
C29 0.055(3) 0.039(3) 0.041(3) -0.001(2) 0.010(3) -0.010(3)
C30 0.063(4) 0.054(4) 0.022(3) -0.008(2) 0.003(2) -0.019(3)
C31 0.041(3) 0.047(3) 0.044(3) -0.024(3) -0.004(2) -0.008(3)
C32 0.028(3) 0.026(2) 0.042(3) -0.006(2) 0.002(2) -0.002(2)
C33 0.038(3) 0.027(3) 0.037(3) -0.014(2) 0.005(2) -0.007(2)
C34 0.036(3) 0.034(3) 0.035(3) -0.002(2) -0.007(2) -0.006(2)
C35 0.025(3) 0.028(2) 0.033(3) 0.0022(18) -0.0084(18) -0.012(2)
C36 0.033(2) 0.024(2) 0.031(3) -0.0129(19) 0.0042(19) -0.0117(19)
N1 0.036(2) 0.030(2) 0.024(2) -0.0122(17) 0.0030(17) -0.0136(19)
N2 0.037(2) 0.030(2) 0.029(2) -0.0101(17) 0.0020(17) -0.016(2)
N3 0.044(3) 0.033(2) 0.060(3) -0.016(2) -0.009(2) -0.017(2)
N4 0.029(2) 0.030(2) 0.042(3) -0.0120(18) -0.0033(18) -0.0085(18)
N5 0.046(3) 0.037(3) 0.052(3) -0.015(2) -0.017(2) -0.008(2)
N6 0.0244(19) 0.0265(19) 0.028(2) -0.0066(16) 0.0028(15) -0.0085(16)
O1 0.073(3) 0.035(2) 0.041(2) -0.0055(18) 0.005(2) -0.031(2)
O2 0.052(2) 0.031(2) 0.028(2) -0.0075(15) -0.0062(17) -0.0111(16)
O3 0.084(3) 0.034(2) 0.029(2) -0.0016(16) -0.003(2) -0.026(2)
O4 0.049(2) 0.046(2) 0.029(2) -0.0067(17) -0.0061(17) -0.0199(18)
O5 0.0309(19) 0.047(2) 0.042(2) -0.0241(17) 0.0092(15) -0.0157(17)
O6 0.042(2) 0.059(3) 0.039(2) -0.0296(18) 0.0072(16) -0.027(2)
O7 0.0288(18) 0.0345(18) 0.039(2) -0.0106(15) 0.0047(14) -0.0162(15)
O8 0.041(2) 0.057(3) 0.042(2) -0.0236(18) 0.0053(17) -0.030(2)
O9 0.041(2) 0.043(2) 0.044(2) 0.0015(18) -0.0122(17) -0.0178(18)
O10 0.035(2) 0.0291(19) 0.047(2) -0.0048(18) 0.0000(16) -0.0056(15)
O11 0.034(2) 0.050(2) 0.045(2) -0.0037(18) -0.0091(16) -0.0254(18)
O12 0.037(2) 0.0284(19) 0.045(2) -0.0041(17) -0.0009(16) -0.0148(15)
O13 0.054(2) 0.034(2) 0.056(2) -0.0008(16) 0.002(2) -0.0267(18)
O14 0.032(2) 0.044(2) 0.050(2) -0.0006(17) -0.0141(17) -0.0066(16)

loop_
_atom_type_symbol
_atom_type_description
_atom_type_scat_dispersion_real
_atom_type_scat_dispersion_imag
_atom_type_scat_source
C C 0.0181 0.0091 'International Tables Vol C Tables 4.2.6.8 and 6.1.1.4'
H H 0.0000 0.0000 'International Tables Vol C Tables 4.2.6.8 and 6.1.1.4'
N N 0.0311 0.0180 'International Tables Vol C Tables 4.2.6.8 and 6.1.1.4'
O O 0.0492 0.0322 'International Tables Vol C Tables 4.2.6.8 and 6.1.1.4'

loop_
_geom_angle_atom_site_label_1
_geom_angle_atom_site_label_2
_geom_angle_atom_site_label_3
_geom_angle
_geom_angle_site_symmetry_1
_geom_angle_site_symmetry_3
_geom_angle_publ_flag
O1 C1 N1 125.4(5) . . ?
O1 C1 C2 128.1(5) . . ?
N1 C1 C2 106.5(4) . . ?
C9 C2 C3 123.6(4) . . ?
C9 C2 C1 107.6(4) . . ?
C3 C2 C1 128.8(4) . . ?
C2 C3 C4 113.3(4) . . ?
C2 C3 H3 123.4 . . ?
C4 C3 H3 123.3 . . ?
C7 C4 C3 123.6(4) . . ?
C7 C4 C5 106.7(4) . . ?
C3 C4 C5 129.8(5) . . ?
O2 C5 N2 124.8(5) . . ?
O2 C5 C4 127.2(5) . . ?
N2 C5 C4 107.9(4) . . ?
O3 C6 N2 126.2(5) . . ?
O3 C6 C7 128.2(5) . . ?
N2 C6 C7 105.5(4) . . ?
C8 C7 C4 122.0(5) . . ?
C8 C7 C6 129.3(5) . . ?
C4 C7 C6 108.6(4) . . ?
C7 C8 C9 115.6(4) . . ?
C7 C8 H8 122.2 . . ?
C9 C8 H8 122.2 . . ?
C8 C9 C2 121.9(4) . . ?
C8 C9 C10 129.8(5) . . ?
C2 C9 C10 108.3(4) . . ?
O4 C10 N1 124.2(4) . . ?
O4 C10 C9 130.2(5) . . ?
N1 C10 C9 105.4(4) . . ?
N2 C11 C12 115.6(4) . . ?
N2 C11 H11A 108.4 . . ?
C12 C11 H11A 108.4 . . ?
N2 C11 H11B 108.4 . . ?
C12 C11 H11B 108.4 . . ?
H11A C11 H11B 107.5 . . ?
O5 C12 O6 124.5(5) . . ?
O5 C12 C11 120.5(4) . . ?
O6 C12 C11 115.1(5) . . ?
N1 C13 C14 114.8(4) . . ?
N1 C13 H13A 108.6 . . ?
C14 C13 H13A 108.5 . . ?
N1 C13 H13B 108.6 . . ?
C14 C13 H13B 108.6 . . ?
H13A C13 H13B 107.5 . . ?
O7 C14 O8 123.6(5) . . ?
O7 C14 C13 122.8(4) . . ?
O8 C14 C13 113.6(4) . . ?
C22 C15 N3 111.1(5) . . ?
C22 C15 H15 124.4 . . ?
N3 C15 H15 124.4 . . ?
N3 C16 C17 131.3(6) . . ?
N3 C16 C21 107.4(5) . . ?
C17 C16 C21 121.2(6) . . ?
C18 C17 C16 119.0(6) . . ?
C18 C17 H17 120.5 . . ?
C16 C17 H17 120.5 . . ?
C17 C18 C19 121.2(6) . . ?
C17 C18 H18 119.4 . . ?
C19 C18 H18 119.4 . . ?
C20 C19 C18 119.7(6) . . ?
C20 C19 H19 120.2 . . ?
C18 C19 H19 120.2 . . ?
C21 C20 C19 120.4(5) . . ?
C21 C20 H20 119.8 . . ?
C19 C20 H20 119.8 . . ?
C20 C21 C22 135.5(5) . . ?
C20 C21 C16 118.5(5) . . ?
C22 C21 C16 106.0(5) . . ?
C15 C22 C21 106.2(5) . . ?
C15 C22 C23 127.6(6) . . ?
C21 C22 C23 126.1(5) . . ?
C22 C23 C24 114.2(4) . . ?
C22 C23 H23A 108.7 . . ?
C24 C23 H23A 108.7 . . ?
C22 C23 H23B 108.7 . . ?
C24 C23 H23B 108.7 . . ?
H23A C23 H23B 107.6 . . ?
N4 C24 C25 108.5(4) . . ?
N4 C24 C23 108.8(4) . . ?
C25 C24 C23 111.8(4) . . ?
N4 C24 H24 109.2 . . ?
C25 C24 H24 109.2 . . ?
C23 C24 H24 109.2 . . ?
O10 C25 O9 125.1(5) . . ?
O10 C25 C24 123.1(5) . . ?
O9 C25 C24 111.7(4) . . ?
N5 C26 C33 109.4(5) . . ?
N5 C26 H26 125.3 . . ?
C33 C26 H26 125.3 . . ?
C32 C27 C28 123.4(6) . . ?
C32 C27 N5 107.6(5) . . ?
C28 C27 N5 128.9(5) . . ?
C29 C28 C27 115.5(5) . . ?
C29 C28 H28 122.3 . . ?
C27 C28 H28 122.3 . . ?
C28 C29 C30 122.7(6) . . ?
C28 C29 H29 118.6 . . ?
C30 C29 H29 118.6 . . ?
C31 C30 C29 121.6(6) . . ?
C31 C30 H30 119.2 . . ?
C29 C30 H30 119.2 . . ?
C30 C31 C32 118.0(5) . . ?
C30 C31 H31 121.0 . . ?
C32 C31 H31 121.0 . . ?
C27 C32 C31 118.8(5) . . ?
C27 C32 C33 107.6(5) . . ?
C31 C32 C33 133.6(5) . . ?
C26 C33 C32 106.1(5) . . ?
C26 C33 C34 126.5(5) . . ?
C32 C33 C34 127.4(5) . . ?
C33 C34 C35 114.5(5) . . ?
C33 C34 H34A 108.6 . . ?
C35 C34 H34A 108.6 . . ?
C33 C34 H34B 108.6 . . ?
C35 C34 H34B 108.6 . . ?
H34A C34 H34B 107.6 . . ?
N6 C35 C34 112.5(4) . . ?
N6 C35 C36 106.5(4) . . ?
C34 C35 C36 110.2(4) . . ?
N6 C35 H35 109.2 . . ?
C34 C35 H35 109.2 . . ?
C36 C35 H35 109.2 . . ?
O12 C36 O11 126.3(5) . . ?
O12 C36 C35 123.2(5) . . ?
O11 C36 C35 110.5(4) . . ?
C1 N1 C10 112.2(4) . . ?
C1 N1 C13 125.2(5) . . ?
C10 N1 C13 122.2(4) . . ?
C5 N2 C6 111.1(4) . . ?
C5 N2 C11 124.4(4) . . ?
C6 N2 C11 123.8(5) . . ?
C16 N3 C15 109.2(5) . . ?
C16 N3 H3N 125.4 . . ?
C15 N3 H3N 125.4 . . ?
C24 N4 H4A 109.5 . . ?
C24 N4 H4B 109.5 . . ?
H4A N4 H4B 109.5 . . ?
C24 N4 H4C 109.5 . . ?
H4A N4 H4C 109.5 . . ?
H4B N4 H4C 109.5 . . ?
C26 N5 C27 109.3(5) . . ?
C26 N5 H5N 125.4 . . ?
C27 N5 H5N 125.4 . . ?
C35 N6 H6A 109.5 . . ?
C35 N6 H6B 109.5 . . ?
H6A N6 H6B 109.5 . . ?
C35 N6 H6C 109.5 . . ?
H6A N6 H6C 109.5 . . ?
H6B N6 H6C 109.5 . . ?
C25 O9 H9O 109.5 . . ?
C36 O11 H11O 109.5 . . ?

loop_
_geom_bond_atom_site_label_1
_geom_bond_atom_site_label_2
_geom_bond_distance
_geom_bond_site_symmetry_2
_geom_bond_publ_flag
C1 O1 1.222(6) . ?
C1 N1 1.392(7) . ?
C1 C2 1.495(7) . ?
C2 C9 1.387(7) . ?
C2 C3 1.390(7) . ?
C3 C4 1.393(7) . ?
C3 H3 0.9300 . ?
C4 C7 1.389(8) . ?
C4 C5 1.483(7) . ?
C5 O2 1.229(6) . ?
C5 N2 1.374(6) . ?
C6 O3 1.183(7) . ?
C6 N2 1.405(7) . ?
C6 C7 1.490(7) . ?
C7 C8 1.375(7) . ?
C8 C9 1.384(7) . ?
C8 H8 0.9300 . ?
C9 C10 1.507(6) . ?
C10 O4 1.194(6) . ?
C10 N1 1.394(6) . ?
C11 N2 1.446(7) . ?
C11 C12 1.513(7) . ?
C11 H11A 0.9700 . ?
C11 H11B 0.9700 . ?
C12 O5 1.242(6) . ?
C12 O6 1.272(6) . ?
C13 N1 1.460(6) . ?
C13 C14 1.515(7) . ?
C13 H13A 0.9700 . ?
C13 H13B 0.9700 . ?
C14 O7 1.231(6) . ?
C14 O8 1.270(6) . ?
C15 C22 1.348(8) . ?
C15 N3 1.365(8) . ?
C15 H15 0.9300 . ?
C16 N3 1.314(9) . ?
C16 C17 1.397(9) . ?
C16 C21 1.453(7) . ?
C17 C18 1.373(10) . ?
C17 H17 0.9300 . ?
C18 C19 1.424(11) . ?
C18 H18 0.9300 . ?
C19 C20 1.415(9) . ?
C19 H19 0.9300 . ?
C20 C21 1.379(8) . ?
C20 H20 0.9300 . ?
C21 C22 1.405(8) . ?
C22 C23 1.526(7) . ?
C23 C24 1.566(8) . ?
C23 H23A 0.9700 . ?
C23 H23B 0.9700 . ?
C24 N4 1.475(7) . ?
C24 C25 1.504(7) . ?
C24 H24 0.9800 . ?
C25 O10 1.207(7) . ?
C25 O9 1.333(6) . ?
C26 N5 1.364(8) . ?
C26 C33 1.375(8) . ?
C26 H26 0.9300 . ?
C27 C32 1.369(8) . ?
C27 C28 1.390(8) . ?
C27 N5 1.402(8) . ?
C28 C29 1.368(9) . ?
C28 H28 0.9300 . ?
C29 C30 1.375(10) . ?
C29 H29 0.9300 . ?
C30 C31 1.347(9) . ?
C30 H30 0.9300 . ?
C31 C32 1.419(8) . ?
C31 H31 0.9300 . ?
C32 C33 1.460(8) . ?
C33 C34 1.480(8) . ?
C34 C35 1.516(9) . ?
C34 H34A 0.9700 . ?
C34 H34B 0.9700 . ?
C35 N6 1.498(6) . ?
C35 C36 1.543(6) . ?
C35 H35 0.9800 . ?
C36 O12 1.200(7) . ?
C36 O11 1.292(7) . ?
N3 H3N 0.8600 . ?
N4 H4A 0.8900 . ?
N4 H4B 0.8900 . ?
N4 H4C 0.8900 . ?
N5 H5N 0.8600 . ?
N6 H6A 0.8900 . ?
N6 H6B 0.8900 . ?
N6 H6C 0.8900 . ?
O9 H9O 0.8200 . ?
O11 H11O 0.8200 . ?
